data_4347052
loop_
_publ_author_name
'Corbo, Robert'
'Ryan, Gemma F.'
'Haghighatbin, Mohammad A.'
'Hogan, Conor F.'
'Wilson, David J. D.'
'Hulett, Mark D.'
'Barnard, Peter J.'
'Dutton, Jason L.'

_publ_section_title
;
 Access to the Parent Tetrakis(pyridine)gold(III) Trication, Facile
 Formation of Rare Au(III) Terminal Hydroxides, and Preliminary Studies of
 Biological Properties.
;
_journal_issue 6
_journal_name_full 'Inorganic chemistry'
_journal_page_first 2830
_journal_page_last 2839
_journal_paper_doi 10.1021/acs.inorgchem.5b02667
_journal_volume 55
_journal_year 2016
_chemical_formula_sum 'C22 H20.5 Au F6 N4.5 O7 S2'
_chemical_formula_weight 835.02
_space_group_IT_number 2
_space_group_name_Hall '-P 1'
_space_group_name_H-M_alt 'P -1'
_symmetry_cell_setting triclinic
_symmetry_space_group_name_H-M 'P -1'
_atom_sites_solution_hydrogens geom
_atom_sites_solution_primary direct
_atom_sites_solution_secondary difmap
_audit_creation_method SHELXL-97
_cell_angle_alpha 93.20(3)
_cell_angle_beta 102.05(3)
_cell_angle_gamma 99.37(3)
_cell_formula_units_Z 2
_cell_length_a 7.8309(16)
_cell_length_b 13.386(3)
_cell_length_c 14.140(3)
_cell_measurement_reflns_used 5678
_cell_measurement_temperature 173(2)
_cell_measurement_theta_max 29.3190
_cell_measurement_theta_min 5.7470
_cell_volume 1424.0(6)
_computing_cell_refinement 'CrysAlisPro, Agilent Technologies'
_computing_data_collection 'CrysAlisPro, Agilent Technologies'
_computing_data_reduction 'CrysAlisPro, Agilent Technologies'
_computing_molecular_graphics SHELXP
_computing_publication_material SHELXP
_computing_structure_refinement 'SHELXL-97 (Sheldrick, 2008)'
_computing_structure_solution 'SHELXS-97 (Sheldrick, 2008)'
_diffrn_ambient_temperature 173(2)
_diffrn_measured_fraction_theta_full 0.985
_diffrn_measured_fraction_theta_max 0.985
_diffrn_measurement_device_type 'Xcalibur, Atlas, Gemini'
_diffrn_measurement_method '\w scans'
_diffrn_radiation_monochromator graphite
_diffrn_radiation_source 'fine-focus sealed tube'
_diffrn_radiation_type MoK\a
_diffrn_radiation_wavelength 0.71073
_diffrn_reflns_av_R_equivalents 0.0296
_diffrn_reflns_av_sigmaI/netI 0.0434
_diffrn_reflns_limit_h_max 9
_diffrn_reflns_limit_h_min -10
_diffrn_reflns_limit_k_max 17
_diffrn_reflns_limit_k_min -16
_diffrn_reflns_limit_l_max 14
_diffrn_reflns_limit_l_min -17
_diffrn_reflns_number 14181
_diffrn_reflns_theta_full 27.10
_diffrn_reflns_theta_max 27.10
_diffrn_reflns_theta_min 2.87
_exptl_absorpt_coefficient_mu 5.401
_exptl_absorpt_correction_T_max 0.6142
_exptl_absorpt_correction_T_min 0.2768
_exptl_absorpt_correction_type multi-scan
_exptl_absorpt_process_details 'CrysAlisPro, Agilent Technologies'
_exptl_crystal_colour yellow
_exptl_crystal_density_diffrn 1.947
_exptl_crystal_density_method 'not measured'
_exptl_crystal_description needle
_exptl_crystal_F_000 810
_exptl_crystal_size_max 0.32
_exptl_crystal_size_mid 0.10
_exptl_crystal_size_min 0.10
_refine_diff_density_max 2.459
_refine_diff_density_min -1.160
_refine_diff_density_rms 0.159
_refine_ls_extinction_method none
_refine_ls_goodness_of_fit_ref 1.073
_refine_ls_hydrogen_treatment constr
_refine_ls_matrix_type full
_refine_ls_number_parameters 395
_refine_ls_number_reflns 6179
_refine_ls_number_restraints 1
_refine_ls_restrained_S_all 1.074
_refine_ls_R_factor_all 0.0407
_refine_ls_R_factor_gt 0.0342
_refine_ls_shift/su_max 0.015
_refine_ls_shift/su_mean 0.000
_refine_ls_structure_factor_coef Fsqd
_refine_ls_weighting_details 'calc w=1/[\s^2^(Fo^2^)+(0.0461P)^2^+2.9790P] where P=(Fo^2^+2Fc^2^)/3'
_refine_ls_weighting_scheme calc
_refine_ls_wR_factor_gt 0.0850
_refine_ls_wR_factor_ref 0.0896
_reflns_number_gt 5539
_reflns_number_total 6179
_reflns_threshold_expression >2sigma(I)
_cod_data_source_file ic5b02667_si_002.cif
_cod_data_source_block 9phen
_cod_original_cell_volume 1424.0(5)
_cod_original_sg_symbol_H-M P-1
_cod_original_formula_sum 'C22 H20.50 Au F6 N4.50 O7 S2'
_cod_database_code 4347052

loop_
_symmetry_equiv_pos_as_xyz
'x, y, z'
'-x, -y, -z'

loop_
_atom_site_label
_atom_site_type_symbol
_atom_site_fract_x
_atom_site_fract_y
_atom_site_fract_z
_atom_site_U_iso_or_equiv
_atom_site_adp_type
_atom_site_occupancy
_atom_site_symmetry_multiplicity
_atom_site_calc_flag
_atom_site_refinement_flags
Au1 Au 0.07108(2) 0.092388(13) 0.363839(13) 0.01908(8) Uani 1 1 d .
N1 N 0.0041(6) 0.2260(3) 0.3223(3) 0.0222(9) Uani 1 1 d .
C4 C 0.2948(8) 0.4774(4) 0.3434(4) 0.0332(13) Uani 1 1 d .
H4A H 0.2898 0.5451 0.3275 0.040 Uiso 1 1 calc R
C30 C 0.4526(8) 0.4529(4) 0.3884(4) 0.0304(12) Uani 1 1 d .
H30A H 0.5568 0.5036 0.4013 0.036 Uiso 1 1 calc R
C34 C 0.3105(7) 0.2794(4) 0.3937(4) 0.0214(10) Uani 1 1 d .
C35 C 0.1366(8) 0.4016(4) 0.3200(4) 0.0278(12) Uani 1 1 d .
C38 C 0.6209(7) 0.3226(4) 0.4640(4) 0.0284(12) Uani 1 1 d .
H38A H 0.7292 0.3700 0.4810 0.034 Uiso 1 1 calc R
C42 C 0.4647(7) 0.3526(4) 0.4165(4) 0.0249(11) Uani 1 1 d .
C44 C -0.0307(8) 0.4206(4) 0.2726(5) 0.0339(13) Uani 1 1 d .
H44A H -0.0443 0.4866 0.2546 0.041 Uiso 1 1 calc R
C45 C 0.6152(7) 0.2226(4) 0.4859(4) 0.0303(12) Uani 1 1 d .
H45A H 0.7202 0.2012 0.5183 0.036 Uiso 1 1 calc R
C46 C 0.1467(7) 0.3031(4) 0.3440(4) 0.0218(10) Uani 1 1 d .
C56 C -0.1730(8) 0.3424(5) 0.2528(5) 0.0398(15) Uani 1 1 d .
H56A H -0.2868 0.3548 0.2223 0.048 Uiso 1 1 calc R
C66 C -0.1526(7) 0.2437(4) 0.2772(4) 0.0295(12) Uani 1 1 d .
H66A H -0.2517 0.1896 0.2613 0.035 Uiso 1 1 calc R
S8 S 0.09478(18) 0.30998(10) 0.61318(10) 0.0267(3) Uani 1 1 d .
F8 F 0.4273(5) 0.3064(3) 0.6901(4) 0.0550(11) Uani 1 1 d .
F9 F 0.3174(5) 0.4183(3) 0.7604(3) 0.0494(10) Uani 1 1 d .
F25 F 0.2470(6) 0.2602(3) 0.7819(3) 0.0603(12) Uani 1 1 d .
O12 O -0.0472(5) 0.3319(3) 0.6555(3) 0.0389(10) Uani 1 1 d .
O2 O 0.0751(6) 0.2054(3) 0.5749(4) 0.0416(11) Uani 1 1 d .
O20 O 0.1562(6) 0.3833(3) 0.5521(3) 0.0420(10) Uani 1 1 d .
C31 C 0.2815(8) 0.3242(4) 0.7161(5) 0.0343(13) Uani 1 1 d .
S1 S 0.3181(2) 0.15129(13) 0.14425(13) 0.0407(4) Uani 1 1 d .
O1 O 0.1639(5) -0.0259(3) 0.4136(3) 0.0237(8) Uani 1 1 d .
H1 H 0.0791 -0.0734 0.4130 0.036 Uiso 1 1 calc R
N2 N 0.3093(5) 0.1823(3) 0.4161(3) 0.0197(8) Uani 1 1 d .
N3 N -0.1643(5) 0.0099(3) 0.2994(3) 0.0211(9) Uani 1 1 d .
N6 N -0.6627(6) -0.1351(4) 0.1502(4) 0.0373(12) Uani 1 1 d .
C109 C -0.2958(7) -0.0163(4) 0.3467(4) 0.0243(11) Uani 1 1 d .
H10A H -0.2711 -0.0018 0.4152 0.029 Uiso 1 1 calc R
C108 C -0.3613(7) -0.0587(4) 0.1505(4) 0.0249(11) Uani 1 1 d .
H10B H -0.3804 -0.0729 0.0822 0.030 Uiso 1 1 calc R
C107 C -0.2013(7) -0.0123(4) 0.2012(4) 0.0231(11) Uani 1 1 d .
H10C H -0.1098 0.0059 0.1673 0.028 Uiso 1 1 calc R
C106 C -0.4614(7) -0.0625(4) 0.3000(4) 0.0279(12) Uani 1 1 d .
H10D H -0.5505 -0.0784 0.3360 0.034 Uiso 1 1 calc R
C105 C -0.5034(7) -0.0873(4) 0.1978(4) 0.0260(11) Uani 1 1 d .
C104 C 0.4571(7) 0.1539(4) 0.4607(4) 0.0257(11) Uani 1 1 d .
H10E H 0.4548 0.0854 0.4756 0.031 Uiso 1 1 calc R
C103 C -0.8027(9) -0.1628(6) 0.2011(5) 0.052(2) Uani 1 1 d .
H10F H -0.7544 -0.1494 0.2712 0.078 Uiso 1 1 calc R
H10G H -0.8528 -0.2353 0.1851 0.078 Uiso 1 1 calc R
H10H H -0.8959 -0.1225 0.1814 0.078 Uiso 1 1 calc R
O103 O 0.4078(11) 0.1016(6) 0.0880(5) 0.096(3) Uani 1 1 d .
O102 O 0.1754(10) 0.1051(6) 0.1755(6) 0.103(3) Uani 1 1 d .
C102 C -0.7097(10) -0.1528(7) 0.0446(5) 0.062(2) Uani 1 1 d .
H10I H -0.6041 -0.1318 0.0186 0.092 Uiso 1 1 calc R
H10J H -0.8008 -0.1131 0.0188 0.092 Uiso 1 1 calc R
H10K H -0.7557 -0.2253 0.0255 0.092 Uiso 1 1 calc R
O101 O 0.4430(9) 0.2066(8) 0.2277(5) 0.117(3) Uani 1 1 d .
C101 C 0.2549(15) 0.2547(9) 0.0791(8) 0.082(3) Uani 1 1 d .
F101 F 0.1732(13) 0.2281(10) -0.0067(5) 0.186(6) Uani 1 1 d .
F103 F 0.146(2) 0.2966(9) 0.1147(7) 0.240(8) Uani 1 1 d .
F102 F 0.3948(17) 0.3086(7) 0.0566(9) 0.196(5) Uani 1 1 d .
N204 N 0.0000 0.5000 0.0000 0.118(6) Uani 1 2 d S
C201 C 0.130(3) 0.5408(14) 0.045(3) 0.165(19) Uani 0.50 1 d PD
C202 C 0.312(3) 0.5646(18) 0.046(3) 0.152(15) Uani 0.50 1 d PD
H20A H 0.3809 0.5586 0.1115 0.228 Uiso 0.50 1 calc PR
H20B H 0.3404 0.6344 0.0294 0.228 Uiso 0.50 1 calc PR
H20C H 0.3410 0.5175 -0.0008 0.228 Uiso 0.50 1 calc PR

loop_
_atom_site_aniso_label
_atom_site_aniso_U_11
_atom_site_aniso_U_22
_atom_site_aniso_U_33
_atom_site_aniso_U_23
_atom_site_aniso_U_13
_atom_site_aniso_U_12
Au1 0.01836(11) 0.01921(11) 0.01927(12) 0.00234(7) 0.00531(7) 0.00054(7)
N1 0.021(2) 0.021(2) 0.023(2) -0.0008(17) 0.0018(18) 0.0024(17)
C4 0.046(4) 0.017(3) 0.034(3) 0.002(2) 0.010(3) -0.003(2)
C30 0.035(3) 0.023(3) 0.030(3) 0.002(2) 0.008(2) -0.005(2)
C34 0.026(3) 0.021(2) 0.017(3) -0.0005(19) 0.007(2) 0.003(2)
C35 0.034(3) 0.026(3) 0.022(3) 0.000(2) 0.003(2) 0.002(2)
C38 0.022(3) 0.031(3) 0.026(3) -0.005(2) 0.002(2) -0.006(2)
C42 0.027(3) 0.025(3) 0.022(3) -0.001(2) 0.009(2) -0.002(2)
C44 0.039(3) 0.025(3) 0.040(4) 0.007(2) 0.008(3) 0.010(2)
C45 0.018(3) 0.034(3) 0.034(3) -0.001(2) -0.001(2) 0.002(2)
C46 0.025(3) 0.022(2) 0.020(3) 0.003(2) 0.010(2) 0.002(2)
C56 0.030(3) 0.036(3) 0.053(4) 0.009(3) 0.004(3) 0.010(3)
C66 0.028(3) 0.025(3) 0.035(3) 0.005(2) 0.008(2) 0.002(2)
S8 0.0256(7) 0.0224(6) 0.0303(7) 0.0015(5) 0.0076(6) -0.0022(5)
F8 0.0290(19) 0.050(2) 0.086(3) 0.008(2) 0.010(2) 0.0111(17)
F9 0.048(2) 0.040(2) 0.049(2) -0.0068(18) -0.0100(19) 0.0046(17)
F25 0.063(3) 0.063(3) 0.056(3) 0.036(2) 0.005(2) 0.013(2)
O12 0.028(2) 0.039(2) 0.051(3) -0.002(2) 0.013(2) 0.0045(18)
O2 0.040(2) 0.027(2) 0.054(3) -0.0088(19) 0.018(2) -0.0076(18)
O20 0.049(3) 0.040(2) 0.034(2) 0.0090(19) 0.008(2) -0.003(2)
C31 0.028(3) 0.031(3) 0.042(4) 0.012(3) 0.003(3) 0.004(2)
S1 0.0398(9) 0.0506(10) 0.0405(9) 0.0115(7) 0.0243(7) 0.0112(7)
O1 0.0243(18) 0.0189(17) 0.027(2) 0.0038(15) 0.0037(15) 0.0027(14)
N2 0.018(2) 0.022(2) 0.019(2) 0.0009(16) 0.0041(17) 0.0014(16)
N3 0.021(2) 0.022(2) 0.021(2) 0.0026(17) 0.0066(17) 0.0039(17)
N6 0.027(3) 0.049(3) 0.029(3) -0.011(2) 0.012(2) -0.016(2)
C109 0.028(3) 0.027(3) 0.018(3) 0.003(2) 0.009(2) 0.001(2)
C108 0.025(3) 0.029(3) 0.021(3) 0.003(2) 0.010(2) 0.002(2)
C107 0.028(3) 0.024(3) 0.019(3) 0.001(2) 0.011(2) 0.002(2)
C106 0.029(3) 0.031(3) 0.023(3) 0.003(2) 0.010(2) -0.001(2)
C105 0.027(3) 0.025(3) 0.027(3) 0.001(2) 0.008(2) 0.002(2)
C104 0.024(3) 0.029(3) 0.023(3) 0.002(2) 0.003(2) 0.005(2)
C103 0.035(4) 0.073(5) 0.039(4) -0.012(3) 0.015(3) -0.023(3)
O103 0.143(6) 0.123(6) 0.072(4) 0.049(4) 0.072(5) 0.093(5)
O102 0.110(6) 0.106(6) 0.099(6) 0.004(4) 0.077(5) -0.031(4)
C102 0.046(4) 0.091(6) 0.032(4) -0.019(4) 0.011(3) -0.030(4)
O101 0.058(4) 0.220(10) 0.050(4) -0.024(5) 0.007(3) -0.027(5)
C101 0.082(7) 0.103(8) 0.073(7) 0.040(6) 0.027(6) 0.031(6)
F101 0.154(7) 0.408(16) 0.046(4) 0.065(6) 0.021(4) 0.180(10)
F103 0.474(19) 0.261(12) 0.131(7) 0.113(8) 0.184(10) 0.304(14)
F102 0.236(12) 0.143(8) 0.236(12) 0.126(8) 0.094(11) 0.020(8)
N204 0.130(14) 0.063(9) 0.165(17) 0.020(10) 0.026(13) 0.030(9)
C201 0.101(19) 0.034(10) 0.28(4) 0.067(16) -0.12(2) -0.021(11)
C202 0.12(2) 0.066(15) 0.27(4) 0.08(2) 0.02(3) 0.022(15)

loop_
_atom_type_symbol
_atom_type_description
_atom_type_scat_dispersion_real
_atom_type_scat_dispersion_imag
_atom_type_scat_source
C C 0.0033 0.0016 'International Tables Vol C Tables 4.2.6.8 and 6.1.1.4'
H H 0.0000 0.0000 'International Tables Vol C Tables 4.2.6.8 and 6.1.1.4'
Au Au -2.0133 8.8022 'International Tables Vol C Tables 4.2.6.8 and 6.1.1.4'
F F 0.0171 0.0103 'International Tables Vol C Tables 4.2.6.8 and 6.1.1.4'
N N 0.0061 0.0033 'International Tables Vol C Tables 4.2.6.8 and 6.1.1.4'
O O 0.0106 0.0060 'International Tables Vol C Tables 4.2.6.8 and 6.1.1.4'
S S 0.1246 0.1234 'International Tables Vol C Tables 4.2.6.8 and 6.1.1.4'

loop_
_geom_angle_atom_site_label_1
_geom_angle_atom_site_label_2
_geom_angle_atom_site_label_3
_geom_angle
_geom_angle_site_symmetry_3
O1 Au1 N3 93.03(16) .
O1 Au1 N2 90.88(16) .
N3 Au1 N2 174.12(17) .
O1 Au1 N1 172.66(15) .
N3 Au1 N1 94.27(17) .
N2 Au1 N1 81.91(17) .
C66 N1 C46 119.9(5) .
C66 N1 Au1 128.5(4) .
C46 N1 Au1 111.6(3) .
C30 C4 C35 120.4(5) .
C30 C4 H4A 119.8 .
C35 C4 H4A 119.8 .
C4 C30 C42 121.6(5) .
C4 C30 H30A 119.2 .
C42 C30 H30A 119.2 .
N2 C34 C42 122.0(5) .
N2 C34 C46 116.8(5) .
C42 C34 C46 121.2(5) .
C46 C35 C44 117.3(5) .
C46 C35 C4 118.9(5) .
C44 C35 C4 123.7(5) .
C45 C38 C42 119.0(5) .
C45 C38 H38A 120.5 .
C42 C38 H38A 120.5 .
C34 C42 C38 117.6(5) .
C34 C42 C30 117.7(5) .
C38 C42 C30 124.7(5) .
C56 C44 C35 119.0(5) .
C56 C44 H44A 120.5 .
C35 C44 H44A 120.5 .
C104 C45 C38 120.2(5) .
C104 C45 H45A 119.9 .
C38 C45 H45A 119.9 .
N1 C46 C35 122.7(5) .
N1 C46 C34 117.1(5) .
C35 C46 C34 120.1(5) .
C44 C56 C66 120.7(6) .
C44 C56 H56A 119.7 .
C66 C56 H56A 119.7 .
N1 C66 C56 120.3(5) .
N1 C66 H66A 119.9 .
C56 C66 H66A 119.9 .
O12 S8 O20 115.7(3) .
O12 S8 O2 114.6(3) .
O20 S8 O2 114.4(3) .
O12 S8 C31 103.6(3) .
O20 S8 C31 102.7(3) .
O2 S8 C31 103.5(3) .
F8 C31 F9 107.3(5) .
F8 C31 F25 107.9(5) .
F9 C31 F25 107.4(5) .
F8 C31 S8 112.0(5) .
F9 C31 S8 111.1(4) .
F25 C31 S8 110.9(4) .
O102 S1 O103 123.8(5) .
O102 S1 O101 107.5(5) .
O103 S1 O101 109.3(5) .
O102 S1 C101 107.9(5) .
O103 S1 C101 105.8(5) .
O101 S1 C101 100.1(6) .
Au1 O1 H1 109.5 .
C104 N2 C34 120.4(5) .
C104 N2 Au1 127.0(4) .
C34 N2 Au1 112.4(3) .
C109 N3 C107 118.0(4) .
C109 N3 Au1 123.1(4) .
C107 N3 Au1 118.5(3) .
C105 N6 C103 120.6(5) .
C105 N6 C102 122.1(5) .
C103 N6 C102 117.0(5) .
N3 C109 C106 122.5(5) .
N3 C109 H10A 118.8 .
C106 C109 H10A 118.8 .
C107 C108 C105 120.9(5) .
C107 C108 H10B 119.6 .
C105 C108 H10B 119.6 .
C108 C107 N3 122.7(5) .
C108 C107 H10C 118.6 .
N3 C107 H10C 118.6 .
C109 C106 C105 120.7(5) .
C109 C106 H10D 119.6 .
C105 C106 H10D 119.6 .
N6 C105 C106 122.3(5) .
N6 C105 C108 122.5(5) .
C106 C105 C108 115.2(5) .
N2 C104 C45 120.8(5) .
N2 C104 H10E 119.6 .
C45 C104 H10E 119.6 .
N6 C103 H10F 109.5 .
N6 C103 H10G 109.5 .
H10F C103 H10G 109.5 .
N6 C103 H10H 109.5 .
H10F C103 H10H 109.5 .
H10G C103 H10H 109.5 .
N6 C102 H10I 109.5 .
N6 C102 H10J 109.5 .
H10I C102 H10J 109.5 .
N6 C102 H10K 109.5 .
H10I C102 H10K 109.5 .
H10J C102 H10K 109.5 .
F101 C101 F103 103.0(10) .
F101 C101 F102 95.4(10) .
F103 C101 F102 121.6(13) .
F101 C101 S1 113.3(10) .
F103 C101 S1 112.2(8) .
F102 C101 S1 109.9(8) .
C201 N204 C201 180(3) 2_565
N204 C201 C202 143(4) .
C201 C202 H20A 109.4 .
C201 C202 H20B 109.5 .
H20A C202 H20B 109.5 .
C201 C202 H20C 109.5 .
H20A C202 H20C 109.5 .
H20B C202 H20C 109.5 .

loop_
_geom_bond_atom_site_label_1
_geom_bond_atom_site_label_2
_geom_bond_distance
_geom_bond_site_symmetry_2
Au1 O1 1.953(3) .
Au1 N3 1.992(4) .
Au1 N2 2.017(4) .
Au1 N1 2.029(4) .
N1 C66 1.324(7) .
N1 C46 1.361(7) .
C4 C30 1.366(9) .
C4 C35 1.434(8) .
C4 H4A 0.9500 .
C30 C42 1.434(8) .
C30 H30A 0.9500 .
C34 N2 1.354(6) .
C34 C42 1.393(7) .
C34 C46 1.422(7) .
C35 C46 1.390(7) .
C35 C44 1.411(8) .
C38 C45 1.387(8) .
C38 C42 1.398(8) .
C38 H38A 0.9500 .
C44 C56 1.368(9) .
C44 H44A 0.9500 .
C45 C104 1.383(8) .
C45 H45A 0.9500 .
C56 C66 1.410(8) .
C56 H56A 0.9500 .
C66 H66A 0.9500 .
S8 O12 1.430(4) .
S8 O20 1.433(5) .
S8 O2 1.445(4) .
S8 C31 1.812(6) .
F8 C31 1.323(7) .
F9 C31 1.334(7) .
F25 C31 1.339(7) .
S1 O102 1.356(6) .
S1 O103 1.376(6) .
S1 O101 1.443(7) .
S1 C101 1.785(10) .
O1 H1 0.8400 .
N2 C104 1.323(7) .
N3 C109 1.352(7) .
N3 C107 1.364(7) .
N6 C105 1.327(7) .
N6 C103 1.443(8) .
N6 C102 1.456(8) .
C109 C106 1.355(8) .
C109 H10A 0.9500 .
C108 C107 1.338(7) .
C108 C105 1.425(7) .
C108 H10B 0.9500 .
C107 H10C 0.9500 .
C106 C105 1.422(8) .
C106 H10D 0.9500 .
C104 H10E 0.9500 .
C103 H10F 0.9800 .
C103 H10G 0.9800 .
C103 H10H 0.9800 .
C102 H10I 0.9800 .
C102 H10J 0.9800 .
C102 H10K 0.9800 .
C101 F101 1.250(14) .
C101 F103 1.266(12) .
C101 F102 1.318(14) .
N204 C201 1.12(2) .
N204 C201 1.12(2) 2_565
C201 C202 1.404(10) .
C202 H20A 0.9800 .
C202 H20B 0.9800 .
C202 H20C 0.9800 .

loop_
_geom_torsion_atom_site_label_1
_geom_torsion_atom_site_label_2
_geom_torsion_atom_site_label_3
_geom_torsion_atom_site_label_4
_geom_torsion
_geom_torsion_site_symmetry_1
O1 Au1 N1 C66 -167.7(11) .
N3 Au1 N1 C66 6.2(5) .
N2 Au1 N1 C66 -178.3(5) .
O1 Au1 N1 C46 14.0(14) .
N3 Au1 N1 C46 -172.1(3) .
N2 Au1 N1 C46 3.4(3) .
C35 C4 C30 C42 -2.1(9) .
C30 C4 C35 C46 0.1(9) .
C30 C4 C35 C44 -179.2(6) .
N2 C34 C42 C38 -0.1(8) .
C46 C34 C42 C38 -178.9(5) .
N2 C34 C42 C30 179.0(5) .
C46 C34 C42 C30 0.2(7) .
C45 C38 C42 C34 0.1(8) .
C45 C38 C42 C30 -179.0(5) .
C4 C30 C42 C34 1.9(8) .
C4 C30 C42 C38 -179.0(6) .
C46 C35 C44 C56 0.1(9) .
C4 C35 C44 C56 179.4(6) .
C42 C38 C45 C104 0.2(9) .
C66 N1 C46 C35 -0.7(8) .
Au1 N1 C46 C35 177.8(4) .
C66 N1 C46 C34 179.1(5) .
Au1 N1 C46 C34 -2.4(6) .
C44 C35 C46 N1 1.1(8) .
C4 C35 C46 N1 -178.3(5) .
C44 C35 C46 C34 -178.7(5) .
C4 C35 C46 C34 2.0(8) .
N2 C34 C46 N1 -0.8(7) .
C42 C34 C46 N1 178.1(5) .
N2 C34 C46 C35 178.9(5) .
C42 C34 C46 C35 -2.2(8) .
C35 C44 C56 C66 -1.5(10) .
C46 N1 C66 C56 -0.9(8) .
Au1 N1 C66 C56 -179.1(4) .
C44 C56 C66 N1 2.0(10) .
O12 S8 C31 F8 180.0(4) .
O20 S8 C31 F8 -59.3(5) .
O2 S8 C31 F8 60.1(5) .
O12 S8 C31 F9 -60.0(5) .
O20 S8 C31 F9 60.7(5) .
O2 S8 C31 F9 -179.9(4) .
O12 S8 C31 F25 59.3(5) .
O20 S8 C31 F25 -179.9(4) .
O2 S8 C31 F25 -60.6(5) .
C42 C34 N2 C104 -0.1(7) .
C46 C34 N2 C104 178.7(5) .
C42 C34 N2 Au1 -175.2(4) .
C46 C34 N2 Au1 3.6(5) .
O1 Au1 N2 C104 2.9(4) .
N3 Au1 N2 C104 -128.7(14) .
N1 Au1 N2 C104 -178.5(5) .
O1 Au1 N2 C34 177.5(3) .
N3 Au1 N2 C34 46.0(16) .
N1 Au1 N2 C34 -3.8(3) .
O1 Au1 N3 C109 83.4(4) .
N2 Au1 N3 C109 -145.1(14) .
N1 Au1 N3 C109 -95.8(4) .
O1 Au1 N3 C107 -103.5(4) .
N2 Au1 N3 C107 28.0(17) .
N1 Au1 N3 C107 77.3(4) .
C107 N3 C109 C106 -0.6(8) .
Au1 N3 C109 C106 172.4(4) .
C105 C108 C107 N3 0.3(8) .
C109 N3 C107 C108 -0.1(7) .
Au1 N3 C107 C108 -173.5(4) .
N3 C109 C106 C105 1.2(8) .
C103 N6 C105 C106 1.0(9) .
C102 N6 C105 C106 174.7(7) .
C103 N6 C105 C108 179.9(6) .
C102 N6 C105 C108 -6.4(10) .
C109 C106 C105 N6 178.0(6) .
C109 C106 C105 C108 -1.0(8) .
C107 C108 C105 N6 -178.7(5) .
C107 C108 C105 C106 0.3(8) .
C34 N2 C104 C45 0.4(8) .
Au1 N2 C104 C45 174.7(4) .
C38 C45 C104 N2 -0.5(9) .
O102 S1 C101 F101 -81.6(9) .
O103 S1 C101 F101 52.7(10) .
O101 S1 C101 F101 166.2(8) .
O102 S1 C101 F103 34.5(13) .
O103 S1 C101 F103 168.8(11) .
O101 S1 C101 F103 -77.7(12) .
O102 S1 C101 F102 173.1(10) .
O103 S1 C101 F102 -52.6(11) .
O101 S1 C101 F102 60.9(11) .
C201 N204 C201 C202 -134(5) 2_565
